data_7118082
loop_
_publ_author_name
'Dipankar Sahoo'
'Sankar Prasad Rath'

_publ_section_title
;
 Controlled generation of highly saddled (porphyrinato)iron(III) iodide,
 tri-iodide and one-electron oxidized complexes
;
_journal_name_full Chem.Commun.
_journal_page_first 16790
_journal_paper_doi 10.1039/C5cc07111A
_journal_volume 51
_journal_year 2015
_chemical_formula_sum 'C68.25 H76.5 Cl0.5 Fe I N4'
_chemical_formula_weight 1153.30
_chemical_name_systematic
;
 ?
;
_space_group_crystal_system orthorhombic
_space_group_IT_number 61
_space_group_name_Hall '-P 2ac 2ab'
_space_group_name_H-M_alt 'P b c a'
_symmetry_space_group_name_Hall '-P 2ac 2ab'
_symmetry_space_group_name_H-M 'P b c a'
_atom_sites_solution_hydrogens geom
_audit_creation_method SHELXL-2014
_audit_update_record
;
2015-08-21 deposited with the CCDC.
2015-09-21 downloaded from the CCDC.
;
_cell_angle_alpha 90.000(5)
_cell_angle_beta 90.000(5)
_cell_angle_gamma 90.000(5)
_cell_formula_units_Z 8
_cell_length_a 19.736(5)
_cell_length_b 24.456(5)
_cell_length_c 31.304(5)
_cell_measurement_reflns_used 999
_cell_measurement_temperature 100(2)
_cell_measurement_theta_max 27.0
_cell_measurement_theta_min 2.5
_cell_volume 15109(5)
_computing_cell_refinement 'Bruker SAINT'
_computing_data_collection 'Bruker APEX'
_computing_data_reduction 'Bruker SAINT'
_computing_molecular_graphics 'SHELXL 5.1, XP (Sheldrick, 1994)'
_computing_publication_material SHELXS-97
_computing_structure_refinement 'SHELXL-2014 (Sheldrick, 2014)'
_computing_structure_solution 'SHELXS-97 (Sheldrick, 2008)'
_diffrn_ambient_temperature 100(2)
_diffrn_measured_fraction_theta_full 0.998
_diffrn_measured_fraction_theta_max 0.998
_diffrn_measurement_device_type 'Bruker SMART APEX'
_diffrn_measurement_method \W
_diffrn_radiation_type MoK\a
_diffrn_radiation_wavelength 0.71073
_diffrn_reflns_av_R_equivalents 0.0779
_diffrn_reflns_av_unetI/netI 0.0550
_diffrn_reflns_Laue_measured_fraction_full 0.998
_diffrn_reflns_Laue_measured_fraction_max 0.998
_diffrn_reflns_limit_h_max 22
_diffrn_reflns_limit_h_min -23
_diffrn_reflns_limit_k_max 29
_diffrn_reflns_limit_k_min -28
_diffrn_reflns_limit_l_max 35
_diffrn_reflns_limit_l_min -37
_diffrn_reflns_number 87734
_diffrn_reflns_point_group_measured_fraction_full 0.998
_diffrn_reflns_point_group_measured_fraction_max 0.998
_diffrn_reflns_theta_full 25.000
_diffrn_reflns_theta_max 25.000
_diffrn_reflns_theta_min 2.064
_diffrn_source 'fine-focus sealed tube'
_exptl_absorpt_coefficient_mu 0.660
_exptl_absorpt_correction_T_max 0.894
_exptl_absorpt_correction_T_min 0.850
_exptl_absorpt_correction_type multi-scan
_exptl_absorpt_process_details 'SADABS 2.05 (Sheldrick, 2002)'
_exptl_crystal_colour 'DARK RED'
_exptl_crystal_density_diffrn 1.014
_exptl_crystal_description BLOCK
_exptl_crystal_F_000 4812
_exptl_crystal_size_max 0.260
_exptl_crystal_size_mid 0.200
_exptl_crystal_size_min 0.160
_refine_diff_density_max 1.387
_refine_diff_density_min -2.177
_refine_diff_density_rms 0.141
_refine_ls_extinction_coef .
_refine_ls_extinction_method none
_refine_ls_goodness_of_fit_ref 1.034
_refine_ls_hydrogen_treatment constr
_refine_ls_matrix_type full
_refine_ls_number_parameters 684
_refine_ls_number_reflns 13271
_refine_ls_number_restraints 54
_refine_ls_restrained_S_all 1.035
_refine_ls_R_factor_all 0.1214
_refine_ls_R_factor_gt 0.0888
_refine_ls_shift/su_max 0.000
_refine_ls_shift/su_mean 0.000
_refine_ls_structure_factor_coef Fsqd
_refine_ls_weighting_details 'w=1/[\s^2^(Fo^2^)+(0.1499P)^2^+49.2763P] where P=(Fo^2^+2Fc^2^)/3'
_refine_ls_weighting_scheme calc
_refine_ls_wR_factor_gt 0.2383
_refine_ls_wR_factor_ref 0.2583
_reflns_Friedel_coverage 0.000
_reflns_Friedel_fraction_full .
_reflns_Friedel_fraction_max .
_reflns_number_gt 9478
_reflns_number_total 13271
_reflns_threshold_expression 'I > 2\s(I)'
_cod_data_source_file c5cc07111a2.cif
_cod_data_source_block 23JANA_0M
_cod_original_formula_sum 'C68.25 H76.50 Cl0.50 Fe I N4'
_cod_database_code 7118082
_shelx_space_group_comment
;
The symmetry employed for this shelxl refinement is uniquely defined
by the following loop, which should always be used as a source of
symmetry information in preference to the above space-group names.
They are only intended as comments.
;
_shelx_estimated_absorpt_t_min 0.847
_shelx_estimated_absorpt_t_max 0.902
_shelxl_version_number 2014-3

loop_
_space_group_symop_operation_xyz
'x, y, z'
'-x+1/2, -y, z+1/2'
'x+1/2, -y+1/2, -z'
'-x, y+1/2, -z+1/2'
'-x, -y, -z'
'x-1/2, y, -z-1/2'
'-x-1/2, y-1/2, z'
'x, -y-1/2, z-1/2'

loop_
_atom_site_label
_atom_site_type_symbol
_atom_site_fract_x
_atom_site_fract_y
_atom_site_fract_z
_atom_site_U_iso_or_equiv
_atom_site_adp_type
_atom_site_occupancy
_atom_site_site_symmetry_order
_atom_site_calc_flag
_atom_site_refinement_flags_posn
_atom_site_refinement_flags_adp
_atom_site_refinement_flags_occupancy
_atom_site_disorder_assembly
_atom_site_disorder_group
Fe1 Fe 0.01699(4) 0.30696(3) 0.09664(3) 0.0163(2) Uani 1 1 d . . . . .
I1 I 0.10315(3) 0.30371(2) 0.15615(2) 0.0571(2) Uani 1 1 d . . . . .
N1 N -0.04456(19) 0.25126(16) 0.12088(13) 0.0109(9) Uani 1 1 d . U . . .
N2 N -0.05025(19) 0.36383(16) 0.11410(13) 0.0103(8) Uani 1 1 d . . . . .
N3 N 0.06317(19) 0.36328(16) 0.06199(13) 0.0107(9) Uani 1 1 d . . . . .
N4 N 0.05031(19) 0.25032(16) 0.05559(13) 0.0123(9) Uani 1 1 d . U . . .
C1 C -0.0260(2) 0.19680(19) 0.12415(16) 0.0113(10) Uani 1 1 d . U . . .
C2 C -0.0475(2) 0.1749(2) 0.16458(18) 0.0174(12) Uani 1 1 d . . . . .
C3 C -0.0836(3) 0.2148(2) 0.18479(17) 0.0155(11) Uani 1 1 d . . . . .
C4 C -0.0851(2) 0.26175(18) 0.15599(15) 0.0103(10) Uani 1 1 d . U . . .
C5 C -0.1244(3) 0.3085(2) 0.15813(16) 0.0149(11) Uani 1 1 d . . . . .
C6 C -0.1125(2) 0.35513(19) 0.13337(16) 0.0110(10) Uani 1 1 d . . . . .
C7 C -0.1546(2) 0.40255(19) 0.12778(16) 0.0117(10) Uani 1 1 d . . . . .
C8 C -0.1161(3) 0.44178(19) 0.10863(16) 0.0129(10) Uani 1 1 d . . . . .
C9 C -0.0495(3) 0.41866(19) 0.10220(15) 0.0108(10) Uani 1 1 d . . . . .
C10 C 0.0109(2) 0.44520(19) 0.09042(15) 0.0118(10) Uani 1 1 d . . . . .
C11 C 0.0675(2) 0.41754(19) 0.07598(15) 0.0113(10) Uani 1 1 d . . . . .
C12 C 0.1364(2) 0.4376(2) 0.06866(16) 0.0139(11) Uani 1 1 d . . . . .
C13 C 0.1701(3) 0.3970(2) 0.04701(16) 0.0154(11) Uani 1 1 d . . . . .
C14 C 0.1230(2) 0.3521(2) 0.04092(16) 0.0128(10) Uani 1 1 d . . . . .
C15 C 0.1300(3) 0.3053(2) 0.01540(16) 0.0159(11) Uani 1 1 d . . . . .
C16 C 0.0883(2) 0.2597(2) 0.01947(16) 0.0132(11) Uani 1 1 d . U . . .
C17 C 0.0830(3) 0.2129(2) -0.00898(19) 0.0222(13) Uani 1 1 d . . . . .
C18 C 0.0493(3) 0.1731(2) 0.01327(19) 0.0216(12) Uani 1 1 d . . . . .
C19 C 0.0302(2) 0.1960(2) 0.05400(18) 0.0174(11) Uani 1 1 d . . . . .
C20 C 0.0021(2) 0.1693(2) 0.08939(17) 0.0146(11) Uani 1 1 d . U . . .
C21 C -0.0254(3) 0.1221(3) 0.1854(2) 0.0363(16) Uani 1 1 d . . . . .
H21A H -0.0300 0.0917 0.1647 0.044 Uiso 1 1 calc R U . . .
H21B H -0.0551 0.1141 0.2101 0.044 Uiso 1 1 calc R U . . .
C22 C 0.0488(4) 0.1257(3) 0.2006(2) 0.051(2) Uani 1 1 d . . . . .
H22A H 0.0607 0.0923 0.2162 0.077 Uiso 1 1 calc R U . . .
H22B H 0.0541 0.1573 0.2195 0.077 Uiso 1 1 calc R U . . .
H22C H 0.0787 0.1297 0.1758 0.077 Uiso 1 1 calc R U . . .
C23 C -0.1076(3) 0.2131(2) 0.22998(18) 0.0261(13) Uani 1 1 d . . . . .
H23A H -0.1102 0.1747 0.2399 0.031 Uiso 1 1 calc R U . . .
H23B H -0.1535 0.2293 0.2320 0.031 Uiso 1 1 calc R U . . .
C24 C -0.0574(4) 0.2458(3) 0.2587(2) 0.050(2) Uani 1 1 d . . . . .
H24A H -0.0733 0.2450 0.2883 0.075 Uiso 1 1 calc R U . . .
H24B H -0.0550 0.2837 0.2488 0.075 Uiso 1 1 calc R U . . .
H24C H -0.0123 0.2291 0.2570 0.075 Uiso 1 1 calc R U . . .
C25 C -0.2299(3) 0.4056(2) 0.13512(19) 0.0194(12) Uani 1 1 d . . . . .
H25A H -0.2448 0.4441 0.1328 0.023 Uiso 1 1 calc R U . . .
H25B H -0.2402 0.3929 0.1644 0.023 Uiso 1 1 calc R U . . .
C26 C -0.2693(3) 0.3710(2) 0.1032(2) 0.0289(14) Uani 1 1 d . . . . .
H26A H -0.3178 0.3731 0.1096 0.043 Uiso 1 1 calc R U . . .
H26B H -0.2543 0.3328 0.1051 0.043 Uiso 1 1 calc R U . . .
H26C H -0.2611 0.3846 0.0742 0.043 Uiso 1 1 calc R U . . .
C27 C -0.1421(3) 0.4962(2) 0.09201(18) 0.0200(12) Uani 1 1 d . . . . .
H27A H -0.1078 0.5249 0.0975 0.024 Uiso 1 1 calc R U . . .
H27B H -0.1839 0.5063 0.1076 0.024 Uiso 1 1 calc R U . . .
C28 C -0.1573(4) 0.4938(3) 0.0443(2) 0.0365(16) Uani 1 1 d . . . . .
H28A H -0.1736 0.5295 0.0346 0.055 Uiso 1 1 calc R U . . .
H28B H -0.1921 0.4661 0.0389 0.055 Uiso 1 1 calc R U . . .
H28C H -0.1159 0.4842 0.0287 0.055 Uiso 1 1 calc R U . . .
C29 C 0.1679(3) 0.4882(2) 0.08650(17) 0.0192(12) Uani 1 1 d . . . . .
H29A H 0.1368 0.5195 0.0820 0.023 Uiso 1 1 calc R U . . .
H29B H 0.2104 0.4961 0.0709 0.023 Uiso 1 1 calc R U . . .
C30 C 0.1833(3) 0.4827(3) 0.1340(2) 0.0351(16) Uani 1 1 d . . . . .
H30A H 0.1968 0.5184 0.1455 0.053 Uiso 1 1 calc R U . . .
H30B H 0.2202 0.4564 0.1381 0.053 Uiso 1 1 calc R U . . .
H30C H 0.1427 0.4698 0.1490 0.053 Uiso 1 1 calc R U . . .
C31 C 0.2451(3) 0.3960(2) 0.03885(18) 0.0212(12) Uani 1 1 d . . . . .
H31A H 0.2634 0.4336 0.0405 0.025 Uiso 1 1 calc R U . . .
H31B H 0.2540 0.3816 0.0098 0.025 Uiso 1 1 calc R U . . .
C32 C 0.2806(3) 0.3596(3) 0.0721(2) 0.0319(15) Uani 1 1 d . . . . .
H32A H 0.3296 0.3602 0.0672 0.048 Uiso 1 1 calc R U . . .
H32B H 0.2639 0.3220 0.0696 0.048 Uiso 1 1 calc R U . . .
H32C H 0.2709 0.3734 0.1009 0.048 Uiso 1 1 calc R U . . .
C33 C 0.1037(3) 0.2099(3) -0.0552(2) 0.0321(15) Uani 1 1 d . . . . .
H33A H 0.1013 0.1714 -0.0650 0.039 Uiso 1 1 calc R U . . .
H33B H 0.1512 0.2223 -0.0581 0.039 Uiso 1 1 calc R U . . .
C34 C 0.0585(4) 0.2450(4) -0.0832(2) 0.050(2) Uani 1 1 d . . . . .
H34A H 0.0690 0.2379 -0.1133 0.075 Uiso 1 1 calc R U . . .
H34B H 0.0664 0.2837 -0.0768 0.075 Uiso 1 1 calc R U . . .
H34C H 0.0109 0.2359 -0.0777 0.075 Uiso 1 1 calc R U . . .
C35 C 0.0260(3) 0.1191(3) -0.0056(2) 0.0335(16) Uani 1 1 d . . . . .
H35A H 0.0292 0.0901 0.0163 0.040 Uiso 1 1 calc R U . . .
H35B H 0.0560 0.1090 -0.0297 0.040 Uiso 1 1 calc R U . . .
C36 C -0.0484(3) 0.1233(3) -0.0218(2) 0.047(2) Uani 1 1 d . . . . .
H36A H -0.0632 0.0876 -0.0325 0.070 Uiso 1 1 calc R U . . .
H36B H -0.0510 0.1503 -0.0449 0.070 Uiso 1 1 calc R U . . .
H36C H -0.0779 0.1347 0.0018 0.070 Uiso 1 1 calc R U . . .
C37 C -0.1828(3) 0.3095(2) 0.18906(17) 0.0186(12) Uani 1 1 d . . . . .
C38 C -0.2378(3) 0.2742(2) 0.18227(19) 0.0240(13) Uani 1 1 d . . . . .
H38A H -0.2383 0.2511 0.1579 0.029 Uiso 1 1 calc R U . . .
C39 C -0.2916(3) 0.2726(3) 0.2108(2) 0.0409(17) Uani 1 1 d . . . . .
C40 C -0.2879(4) 0.3054(4) 0.2465(2) 0.057(2) Uani 1 1 d . . . . .
H40A H -0.3243 0.3045 0.2664 0.068 Uiso 1 1 calc R U . . .
C41 C -0.2341(4) 0.3395(4) 0.2547(2) 0.054(2) Uani 1 1 d . . . . .
C42 C -0.1816(3) 0.3417(3) 0.22479(19) 0.0314(15) Uani 1 1 d . . . . .
H42A H -0.1446 0.3659 0.2293 0.038 Uiso 1 1 calc R U . . .
C43 C 0.0138(3) 0.5059(2) 0.09514(17) 0.0151(11) Uani 1 1 d . . . . .
C44 C 0.0092(3) 0.5293(2) 0.13554(17) 0.0196(12) Uani 1 1 d . . . . .
H44A H 0.0028 0.5066 0.1598 0.024 Uiso 1 1 calc R U . . .
C45 C 0.0140(3) 0.5856(2) 0.14086(19) 0.0288(14) Uani 1 1 d . . . . .
C46 C 0.0240(3) 0.6179(2) 0.1048(2) 0.0299(15) Uani 1 1 d . . . . .
H46A H 0.0284 0.6563 0.1082 0.036 Uiso 1 1 calc R U . . .
C47 C 0.0276(3) 0.5960(2) 0.06433(17) 0.0186(12) Uani 1 1 d . . . . .
C48 C 0.0225(2) 0.5395(2) 0.06004(16) 0.0145(11) Uani 1 1 d . . . . .
H48A H 0.0249 0.5237 0.0324 0.017 Uiso 1 1 calc R U . . .
C49 C 0.1875(3) 0.3035(2) -0.01663(17) 0.0171(11) Uani 1 1 d . . . . .
C50 C 0.1872(3) 0.3376(2) -0.05202(17) 0.0179(11) Uani 1 1 d . . . . .
H50A H 0.1504 0.3620 -0.0565 0.021 Uiso 1 1 calc R U . . .
C51 C 0.2411(3) 0.3363(2) -0.08130(17) 0.0186(12) Uani 1 1 d . . . . .
C52 C 0.2948(3) 0.3007(2) -0.07333(17) 0.0163(11) Uani 1 1 d . . . . .
H52A H 0.3316 0.2994 -0.0929 0.020 Uiso 1 1 calc R U . . .
C53 C 0.2959(3) 0.2671(2) -0.03762(17) 0.0174(11) Uani 1 1 d . . . . .
C54 C 0.2410(3) 0.2684(2) -0.00981(17) 0.0163(11) Uani 1 1 d . . . . .
H54A H 0.2403 0.2448 0.0142 0.020 Uiso 1 1 calc R U . . .
C55 C 0.0006(3) 0.1075(2) 0.0899(2) 0.0251(13) Uani 1 1 d . U . . .
C56 C 0.0583(3) 0.0779(2) 0.0964(2) 0.0268(14) Uani 1 1 d . . . . .
H56A H 0.1004 0.0965 0.0993 0.032 Uiso 1 1 calc R U . . .
C57 C 0.0568(3) 0.0209(2) 0.0990(2) 0.0368(16) Uani 1 1 d . U . . .
C58 C -0.0052(4) -0.0050(3) 0.0940(3) 0.049(2) Uani 1 1 d . . . . .
H58A H -0.0072 -0.0437 0.0958 0.059 Uiso 1 1 calc R U . . .
C59 C -0.0642(3) 0.0238(3) 0.0865(3) 0.047(2) Uani 1 1 d . . . . .
C60 C -0.0616(3) 0.0810(2) 0.0850(2) 0.0328(16) Uani 1 1 d . . . . .
H60A H -0.1018 0.1015 0.0806 0.039 Uiso 1 1 calc R U . . .
C61 C -0.3512(4) 0.2339(4) 0.2029(3) 0.063(3) Uani 1 1 d . . . . .
H61A H -0.3573 0.2100 0.2277 0.094 Uiso 1 1 calc R U . . .
H61B H -0.3419 0.2115 0.1775 0.094 Uiso 1 1 calc R U . . .
H61C H -0.3925 0.2553 0.1982 0.094 Uiso 1 1 calc R U . . .
C62 C -0.2315(6) 0.3747(5) 0.2940(3) 0.104(4) Uani 1 1 d . . . . .
H62A H -0.2579 0.3574 0.3169 0.156 Uiso 1 1 calc R U . . .
H62B H -0.2506 0.4108 0.2876 0.156 Uiso 1 1 calc R U . . .
H62C H -0.1844 0.3788 0.3033 0.156 Uiso 1 1 calc R U . . .
C63 C 0.0100(5) 0.6105(3) 0.1851(2) 0.060(3) Uani 1 1 d . . . . .
H63A H 0.0262 0.6484 0.1840 0.090 Uiso 1 1 calc R U . . .
H63B H 0.0383 0.5893 0.2047 0.090 Uiso 1 1 calc R U . . .
H63C H -0.0371 0.6099 0.1950 0.090 Uiso 1 1 calc R U . . .
C64 C 0.0396(3) 0.6320(2) 0.0257(2) 0.0318(15) Uani 1 1 d . U . . .
H64A H 0.0468 0.6698 0.0350 0.048 Uiso 1 1 calc R U . . .
H64B H 0.0000 0.6303 0.0068 0.048 Uiso 1 1 calc R U . . .
H64C H 0.0797 0.6190 0.0102 0.048 Uiso 1 1 calc R U . . .
C65 C 0.2415(3) 0.3726(2) -0.11998(19) 0.0302(14) Uani 1 1 d . . . . .
H65A H 0.1955 0.3755 -0.1315 0.045 Uiso 1 1 calc R U . . .
H65B H 0.2716 0.3570 -0.1417 0.045 Uiso 1 1 calc R U . . .
H65C H 0.2578 0.4091 -0.1120 0.045 Uiso 1 1 calc R U . . .
C66 C 0.3545(3) 0.2289(2) -0.0291(2) 0.0277(14) Uani 1 1 d . . . . .
H66A H 0.3644 0.2078 -0.0549 0.042 Uiso 1 1 calc R U . . .
H66B H 0.3425 0.2040 -0.0058 0.042 Uiso 1 1 calc R U . . .
H66C H 0.3945 0.2503 -0.0210 0.042 Uiso 1 1 calc R U . . .
C67 C 0.1209(4) -0.0105(3) 0.1077(3) 0.053(2) Uani 1 1 d . . . . .
H67A H 0.1445 0.0060 0.1321 0.080 Uiso 1 1 calc R U . . .
H67B H 0.1502 -0.0092 0.0825 0.080 Uiso 1 1 calc R U . . .
H67C H 0.1097 -0.0486 0.1143 0.080 Uiso 1 1 calc R U . . .
C68 C -0.1321(4) -0.0045(3) 0.0797(4) 0.086(4) Uani 1 1 d . . . . .
H68A H -0.1285 -0.0429 0.0882 0.128 Uiso 1 1 calc R U . . .
H68B H -0.1447 -0.0022 0.0495 0.128 Uiso 1 1 calc R U . . .
H68C H -0.1668 0.0136 0.0971 0.128 Uiso 1 1 calc R U . . .

loop_
_atom_site_aniso_label
_atom_site_aniso_U_11
_atom_site_aniso_U_22
_atom_site_aniso_U_33
_atom_site_aniso_U_23
_atom_site_aniso_U_13
_atom_site_aniso_U_12
Fe1 0.0131(4) 0.0050(3) 0.0307(5) -0.0034(3) 0.0133(3) -0.0006(3)
I1 0.0528(4) 0.0646(4) 0.0538(4) 0.0119(3) -0.0307(3) -0.0185(3)
N1 0.0019(18) 0.0095(19) 0.021(2) -0.0033(16) -0.0021(16) 0.0021(15)
N2 0.006(2) 0.0064(19) 0.019(2) -0.0038(16) 0.0008(17) 0.0019(16)
N3 0.004(2) 0.012(2) 0.016(2) -0.0020(17) 0.0018(16) -0.0016(16)
N4 0.0014(19) 0.011(2) 0.025(2) -0.0051(17) 0.0039(17) -0.0018(16)
C1 0.0055(19) 0.0070(18) 0.021(2) -0.0023(17) -0.0049(16) 0.0027(16)
C2 0.006(2) 0.011(3) 0.035(3) 0.000(2) -0.006(2) -0.001(2)
C3 0.009(3) 0.011(2) 0.027(3) 0.006(2) -0.008(2) -0.004(2)
C4 0.008(2) 0.003(2) 0.020(3) -0.0040(19) 0.002(2) -0.0036(18)
C5 0.011(3) 0.013(3) 0.020(3) -0.006(2) 0.003(2) -0.006(2)
C6 0.011(3) 0.004(2) 0.018(3) -0.0022(19) 0.004(2) 0.0000(19)
C7 0.010(2) 0.004(2) 0.021(3) -0.0057(19) 0.003(2) -0.0023(19)
C8 0.016(3) 0.002(2) 0.021(3) -0.001(2) 0.001(2) 0.0028(19)
C9 0.016(3) 0.005(2) 0.012(2) -0.0002(19) 0.001(2) -0.0011(19)
C10 0.013(3) 0.007(2) 0.016(3) 0.000(2) 0.000(2) -0.0052(19)
C11 0.014(3) 0.008(2) 0.012(2) 0.0036(19) -0.003(2) -0.002(2)
C12 0.008(2) 0.020(3) 0.014(3) 0.009(2) -0.007(2) -0.005(2)
C13 0.011(3) 0.017(3) 0.018(3) 0.006(2) 0.000(2) -0.002(2)
C14 0.006(2) 0.013(2) 0.019(3) 0.004(2) 0.002(2) 0.003(2)
C15 0.006(2) 0.022(3) 0.020(3) 0.006(2) 0.002(2) 0.009(2)
C16 0.004(2) 0.016(2) 0.020(3) -0.006(2) 0.0019(19) 0.006(2)
C17 0.010(3) 0.025(3) 0.032(3) -0.014(3) 0.003(2) 0.008(2)
C18 0.006(3) 0.018(3) 0.041(3) -0.012(3) 0.007(2) 0.003(2)
C19 0.005(2) 0.015(3) 0.032(3) -0.013(2) 0.000(2) 0.003(2)
C20 0.004(2) 0.008(2) 0.032(3) -0.003(2) 0.0028(19) -0.0042(18)
C21 0.033(4) 0.025(3) 0.051(4) 0.015(3) 0.014(3) 0.009(3)
C22 0.045(5) 0.065(5) 0.044(4) 0.021(4) -0.007(3) 0.025(4)
C23 0.043(4) 0.013(3) 0.023(3) 0.006(2) 0.007(3) -0.001(3)
C24 0.066(5) 0.046(4) 0.038(4) -0.002(3) -0.011(4) 0.004(4)
C25 0.016(3) 0.007(2) 0.036(3) -0.001(2) -0.001(2) 0.002(2)
C26 0.012(3) 0.023(3) 0.052(4) -0.005(3) -0.002(3) 0.003(2)
C27 0.020(3) 0.007(2) 0.033(3) 0.004(2) 0.006(2) 0.003(2)
C28 0.044(4) 0.025(3) 0.041(4) 0.015(3) -0.004(3) 0.007(3)
C29 0.015(3) 0.015(3) 0.027(3) 0.000(2) -0.001(2) -0.005(2)
C30 0.041(4) 0.026(3) 0.038(4) -0.008(3) -0.019(3) -0.004(3)
C31 0.010(3) 0.023(3) 0.032(3) -0.001(2) 0.005(2) -0.002(2)
C32 0.012(3) 0.040(4) 0.044(4) 0.000(3) -0.002(3) -0.001(3)
C33 0.024(3) 0.038(4) 0.034(4) -0.020(3) 0.009(3) 0.002(3)
C34 0.045(4) 0.079(6) 0.027(4) -0.010(4) -0.001(3) -0.005(4)
C35 0.020(3) 0.030(3) 0.051(4) -0.027(3) 0.010(3) -0.007(3)
C36 0.023(4) 0.057(5) 0.060(5) -0.036(4) -0.010(3) -0.006(3)
C37 0.016(3) 0.020(3) 0.021(3) 0.004(2) 0.010(2) 0.005(2)
C38 0.020(3) 0.022(3) 0.030(3) 0.005(2) 0.011(2) 0.004(2)
C39 0.023(4) 0.054(4) 0.046(4) 0.006(3) 0.017(3) 0.003(3)
C40 0.042(5) 0.089(6) 0.039(4) 0.001(4) 0.036(4) 0.001(4)
C41 0.060(5) 0.067(5) 0.036(4) -0.020(4) 0.020(4) 0.011(4)
C42 0.037(4) 0.026(3) 0.031(3) -0.006(3) 0.009(3) 0.001(3)
C43 0.014(3) 0.009(2) 0.023(3) -0.004(2) -0.001(2) -0.008(2)
C44 0.032(3) 0.010(3) 0.017(3) 0.000(2) 0.005(2) -0.004(2)
C45 0.049(4) 0.013(3) 0.024(3) -0.005(2) -0.002(3) -0.005(3)
C46 0.038(4) 0.007(3) 0.044(4) -0.001(2) -0.015(3) -0.007(2)
C47 0.019(3) 0.011(3) 0.026(3) 0.005(2) -0.007(2) -0.007(2)
C48 0.014(3) 0.014(3) 0.016(3) 0.000(2) 0.001(2) -0.007(2)
C49 0.012(3) 0.016(3) 0.023(3) -0.003(2) 0.009(2) -0.003(2)
C50 0.014(3) 0.011(3) 0.029(3) -0.001(2) 0.001(2) 0.007(2)
C51 0.026(3) 0.008(2) 0.023(3) 0.000(2) 0.007(2) -0.002(2)
C52 0.013(3) 0.013(3) 0.023(3) -0.001(2) 0.004(2) 0.000(2)
C53 0.011(3) 0.013(3) 0.028(3) -0.003(2) 0.006(2) 0.002(2)
C54 0.012(3) 0.013(3) 0.024(3) 0.006(2) 0.002(2) 0.002(2)
C55 0.014(3) 0.009(3) 0.053(4) -0.013(2) 0.016(3) 0.001(2)
C56 0.012(3) 0.022(3) 0.047(4) -0.009(3) 0.009(3) -0.001(2)
C57 0.035(4) 0.010(3) 0.065(5) -0.006(3) 0.016(3) 0.011(3)
C58 0.048(5) 0.008(3) 0.090(6) -0.012(3) 0.023(4) 0.002(3)
C59 0.027(4) 0.018(3) 0.097(6) -0.027(4) 0.029(4) -0.010(3)
C60 0.013(3) 0.017(3) 0.069(5) -0.013(3) 0.012(3) -0.005(2)
C61 0.033(4) 0.097(7) 0.059(5) 0.003(5) 0.025(4) -0.024(4)
C62 0.107(9) 0.146(11) 0.059(6) -0.059(7) 0.049(6) -0.011(8)
C63 0.122(8) 0.025(4) 0.033(4) -0.015(3) -0.004(4) -0.002(4)
C64 0.037(4) 0.021(3) 0.037(4) 0.019(3) -0.006(3) -0.011(3)
C65 0.039(4) 0.023(3) 0.028(3) 0.004(3) 0.010(3) 0.011(3)
C66 0.017(3) 0.032(3) 0.034(3) 0.007(3) 0.007(3) 0.013(3)
C67 0.055(5) 0.019(3) 0.085(6) -0.010(4) 0.006(4) 0.023(3)
C68 0.036(5) 0.028(4) 0.193(12) -0.039(6) 0.025(6) -0.025(4)

loop_
_atom_type_symbol
_atom_type_description
_atom_type_scat_dispersion_real
_atom_type_scat_dispersion_imag
_atom_type_scat_source
C C 0.0033 0.0016 'International Tables Vol C Tables 4.2.6.8 and 6.1.1.4'
H H 0.0000 0.0000 'International Tables Vol C Tables 4.2.6.8 and 6.1.1.4'
N N 0.0061 0.0033 'International Tables Vol C Tables 4.2.6.8 and 6.1.1.4'
Fe Fe 0.3463 0.8444 'International Tables Vol C Tables 4.2.6.8 and 6.1.1.4'
I I -0.4742 1.8119 'International Tables Vol C Tables 4.2.6.8 and 6.1.1.4'
Cl Cl 0.1484 0.1585 'International Tables Vol C Tables 4.2.6.8 and 6.1.1.4'

loop_
_geom_angle_atom_site_label_1
_geom_angle_atom_site_label_2
_geom_angle_atom_site_label_3
_geom_angle
_geom_angle_site_symmetry_1
_geom_angle_site_symmetry_3
N3 Fe1 N1 167.06(17) . .
N3 Fe1 N2 88.36(17) . .
N1 Fe1 N2 88.08(16) . .
N3 Fe1 N4 88.76(17) . .
N1 Fe1 N4 88.36(16) . .
N2 Fe1 N4 151.14(17) . .
N3 Fe1 I1 96.69(12) . .
N1 Fe1 I1 96.26(12) . .
N2 Fe1 I1 105.51(12) . .
N4 Fe1 I1 103.35(12) . .
C4 N1 C1 105.8(4) . .
C4 N1 Fe1 122.2(3) . .
C1 N1 Fe1 121.9(3) . .
C6 N2 C9 105.9(4) . .
C6 N2 Fe1 127.0(3) . .
C9 N2 Fe1 126.2(3) . .
C14 N3 C11 106.6(4) . .
C14 N3 Fe1 121.3(3) . .
C11 N3 Fe1 121.1(3) . .
C16 N4 C19 106.6(4) . .
C16 N4 Fe1 126.3(3) . .
C19 N4 Fe1 126.3(3) . .
N1 C1 C20 120.7(5) . .
N1 C1 C2 110.2(4) . .
C20 C1 C2 128.6(5) . .
C3 C2 C1 107.2(4) . .
C3 C2 C21 124.2(5) . .
C1 C2 C21 127.8(5) . .
C2 C3 C4 106.7(5) . .
C2 C3 C23 125.8(5) . .
C4 C3 C23 126.9(5) . .
C5 C4 N1 121.1(4) . .
C5 C4 C3 129.1(5) . .
N1 C4 C3 109.5(4) . .
C4 C5 C6 123.6(5) . .
C4 C5 C37 118.3(4) . .
C6 C5 C37 118.1(4) . .
N2 C6 C5 121.0(4) . .
N2 C6 C7 109.6(4) . .
C5 C6 C7 129.0(4) . .
C8 C7 C6 107.5(4) . .
C8 C7 C25 125.6(4) . .
C6 C7 C25 126.2(4) . .
C7 C8 C9 107.0(4) . .
C7 C8 C27 125.5(5) . .
C9 C8 C27 127.0(4) . .
N2 C9 C10 121.5(4) . .
N2 C9 C8 109.3(4) . .
C10 C9 C8 128.9(4) . .
C11 C10 C9 123.0(4) . .
C11 C10 C43 119.3(4) . .
C9 C10 C43 117.7(4) . .
C10 C11 N3 121.2(4) . .
C10 C11 C12 129.6(4) . .
N3 C11 C12 109.0(4) . .
C13 C12 C11 106.4(4) . .
C13 C12 C29 125.7(5) . .
C11 C12 C29 127.3(5) . .
C12 C13 C14 107.6(4) . .
C12 C13 C31 124.9(5) . .
C14 C13 C31 126.6(5) . .
N3 C14 C15 121.2(4) . .
N3 C14 C13 109.6(4) . .
C15 C14 C13 129.0(5) . .
C16 C15 C14 122.9(5) . .
C16 C15 C49 118.6(4) . .
C14 C15 C49 118.4(4) . .
N4 C16 C15 122.1(4) . .
N4 C16 C17 109.4(4) . .
C15 C16 C17 128.1(5) . .
C18 C17 C16 106.5(5) . .
C18 C17 C33 125.8(5) . .
C16 C17 C33 127.5(5) . .
C17 C18 C19 107.4(5) . .
C17 C18 C35 124.6(5) . .
C19 C18 C35 127.1(5) . .
N4 C19 C20 122.1(5) . .
N4 C19 C18 109.2(5) . .
C20 C19 C18 128.4(5) . .
C1 C20 C19 123.4(5) . .
C1 C20 C55 117.8(5) . .
C19 C20 C55 118.8(5) . .
C2 C21 C22 111.0(5) . .
C2 C21 H21A 109.4 . .
C22 C21 H21A 109.4 . .
C2 C21 H21B 109.4 . .
C22 C21 H21B 109.4 . .
H21A C21 H21B 108.0 . .
C21 C22 H22A 109.5 . .
C21 C22 H22B 109.5 . .
H22A C22 H22B 109.5 . .
C21 C22 H22C 109.5 . .
H22A C22 H22C 109.5 . .
H22B C22 H22C 109.5 . .
C3 C23 C24 109.3(5) . .
C3 C23 H23A 109.8 . .
C24 C23 H23A 109.8 . .
C3 C23 H23B 109.8 . .
C24 C23 H23B 109.8 . .
H23A C23 H23B 108.3 . .
C23 C24 H24A 109.5 . .
C23 C24 H24B 109.5 . .
H24A C24 H24B 109.5 . .
C23 C24 H24C 109.5 . .
H24A C24 H24C 109.5 . .
H24B C24 H24C 109.5 . .
C7 C25 C26 112.1(4) . .
C7 C25 H25A 109.2 . .
C26 C25 H25A 109.2 . .
C7 C25 H25B 109.2 . .
C26 C25 H25B 109.2 . .
H25A C25 H25B 107.9 . .
C25 C26 H26A 109.5 . .
C25 C26 H26B 109.5 . .
H26A C26 H26B 109.5 . .
C25 C26 H26C 109.5 . .
H26A C26 H26C 109.5 . .
H26B C26 H26C 109.5 . .
C8 C27 C28 111.6(4) . .
C8 C27 H27A 109.3 . .
C28 C27 H27A 109.3 . .
C8 C27 H27B 109.3 . .
C28 C27 H27B 109.3 . .
H27A C27 H27B 108.0 . .
C27 C28 H28A 109.5 . .
C27 C28 H28B 109.5 . .
H28A C28 H28B 109.5 . .
C27 C28 H28C 109.5 . .
H28A C28 H28C 109.5 . .
H28B C28 H28C 109.5 . .
C12 C29 C30 112.0(4) . .
C12 C29 H29A 109.2 . .
C30 C29 H29A 109.2 . .
C12 C29 H29B 109.2 . .
C30 C29 H29B 109.2 . .
H29A C29 H29B 107.9 . .
C29 C30 H30A 109.5 . .
C29 C30 H30B 109.5 . .
H30A C30 H30B 109.5 . .
C29 C30 H30C 109.5 . .
H30A C30 H30C 109.5 . .
H30B C30 H30C 109.5 . .
C13 C31 C32 110.0(4) . .
C13 C31 H31A 109.7 . .
C32 C31 H31A 109.7 . .
C13 C31 H31B 109.7 . .
C32 C31 H31B 109.7 . .
H31A C31 H31B 108.2 . .
C31 C32 H32A 109.5 . .
C31 C32 H32B 109.5 . .
H32A C32 H32B 109.5 . .
C31 C32 H32C 109.5 . .
H32A C32 H32C 109.5 . .
H32B C32 H32C 109.5 . .
C17 C33 C34 111.6(5) . .
C17 C33 H33A 109.3 . .
C34 C33 H33A 109.3 . .
C17 C33 H33B 109.3 . .
C34 C33 H33B 109.3 . .
H33A C33 H33B 108.0 . .
C33 C34 H34A 109.5 . .
C33 C34 H34B 109.5 . .
H34A C34 H34B 109.5 . .
C33 C34 H34C 109.5 . .
H34A C34 H34C 109.5 . .
H34B C34 H34C 109.5 . .
C18 C35 C36 110.8(5) . .
C18 C35 H35A 109.5 . .
C36 C35 H35A 109.5 . .
C18 C35 H35B 109.5 . .
C36 C35 H35B 109.5 . .
H35A C35 H35B 108.1 . .
C35 C36 H36A 109.5 . .
C35 C36 H36B 109.5 . .
H36A C36 H36B 109.5 . .
C35 C36 H36C 109.5 . .
H36A C36 H36C 109.5 . .
H36B C36 H36C 109.5 . .
C42 C37 C38 119.5(5) . .
C42 C37 C5 121.4(5) . .
C38 C37 C5 119.0(5) . .
C39 C38 C37 120.7(6) . .
C39 C38 H38A 119.6 . .
C37 C38 H38A 119.6 . .
C40 C39 C38 117.8(7) . .
C40 C39 C61 122.2(6) . .
C38 C39 C61 120.0(7) . .
C41 C40 C39 123.0(6) . .
C41 C40 H40A 118.5 . .
C39 C40 H40A 118.5 . .
C40 C41 C42 118.2(6) . .
C40 C41 C62 121.7(7) . .
C42 C41 C62 120.2(8) . .
C37 C42 C41 120.8(6) . .
C37 C42 H42A 119.6 . .
C41 C42 H42A 119.6 . .
C48 C43 C44 119.0(5) . .
C48 C43 C10 121.2(5) . .
C44 C43 C10 119.8(5) . .
C45 C44 C43 120.9(5) . .
C45 C44 H44A 119.6 . .
C43 C44 H44A 119.6 . .
C44 C45 C46 118.3(5) . .
C44 C45 C63 120.3(6) . .
C46 C45 C63 121.4(5) . .
C47 C46 C45 122.3(5) . .
C47 C46 H46A 118.9 . .
C45 C46 H46A 118.9 . .
C46 C47 C48 118.1(5) . .
C46 C47 C64 121.2(5) . .
C48 C47 C64 120.7(5) . .
C43 C48 C47 121.5(5) . .
C43 C48 H48A 119.2 . .
C47 C48 H48A 119.2 . .
C54 C49 C50 120.2(5) . .
C54 C49 C15 119.4(5) . .
C50 C49 C15 120.4(5) . .
C49 C50 C51 120.2(5) . .
C49 C50 H50A 119.9 . .
C51 C50 H50A 119.9 . .
C52 C51 C50 118.3(5) . .
C52 C51 C65 120.6(5) . .
C50 C51 C65 121.1(5) . .
C53 C52 C51 121.7(5) . .
C53 C52 H52A 119.1 . .
C51 C52 H52A 119.1 . .
C52 C53 C54 118.6(5) . .
C52 C53 C66 121.4(5) . .
C54 C53 C66 120.0(5) . .
C49 C54 C53 121.0(5) . .
C49 C54 H54A 119.5 . .
C53 C54 H54A 119.5 . .
C56 C55 C60 120.3(5) . .
C56 C55 C20 120.9(5) . .
C60 C55 C20 118.7(5) . .
C55 C56 C57 121.2(6) . .
C55 C56 H56A 119.4 . .
C57 C56 H56A 119.4 . .
C58 C57 C56 117.9(6) . .
C58 C57 C67 122.1(6) . .
C56 C57 C67 120.0(6) . .
C59 C58 C57 122.1(6) . .
C59 C58 H58A 118.9 . .
C57 C58 H58A 118.9 . .
C58 C59 C60 118.9(6) . .
C58 C59 C68 122.4(6) . .
C60 C59 C68 118.7(7) . .
C55 C60 C59 119.5(6) . .
C55 C60 H60A 120.2 . .
C59 C60 H60A 120.2 . .
C39 C61 H61A 109.5 . .
C39 C61 H61B 109.5 . .
H61A C61 H61B 109.5 . .
C39 C61 H61C 109.5 . .
H61A C61 H61C 109.5 . .
H61B C61 H61C 109.5 . .
C41 C62 H62A 109.5 . .
C41 C62 H62B 109.5 . .
H62A C62 H62B 109.5 . .
C41 C62 H62C 109.5 . .
H62A C62 H62C 109.5 . .
H62B C62 H62C 109.5 . .
C45 C63 H63A 109.5 . .
C45 C63 H63B 109.5 . .
H63A C63 H63B 109.5 . .
C45 C63 H63C 109.5 . .
H63A C63 H63C 109.5 . .
H63B C63 H63C 109.5 . .
C47 C64 H64A 109.5 . .
C47 C64 H64B 109.5 . .
H64A C64 H64B 109.5 . .
C47 C64 H64C 109.5 . .
H64A C64 H64C 109.5 . .
H64B C64 H64C 109.5 . .
C51 C65 H65A 109.5 . .
C51 C65 H65B 109.5 . .
H65A C65 H65B 109.5 . .
C51 C65 H65C 109.5 . .
H65A C65 H65C 109.5 . .
H65B C65 H65C 109.5 . .
C53 C66 H66A 109.5 . .
C53 C66 H66B 109.5 . .
H66A C66 H66B 109.5 . .
C53 C66 H66C 109.5 . .
H66A C66 H66C 109.5 . .
H66B C66 H66C 109.5 . .
C57 C67 H67A 109.5 . .
C57 C67 H67B 109.5 . .
H67A C67 H67B 109.5 . .
C57 C67 H67C 109.5 . .
H67A C67 H67C 109.5 . .
H67B C67 H67C 109.5 . .
C59 C68 H68A 109.5 . .
C59 C68 H68B 109.5 . .
H68A C68 H68B 109.5 . .
C59 C68 H68C 109.5 . .
H68A C68 H68C 109.5 . .
H68B C68 H68C 109.5 . .

loop_
_geom_bond_atom_site_label_1
_geom_bond_atom_site_label_2
_geom_bond_distance
_geom_bond_site_symmetry_2
Fe1 N3 1.976(4) .
Fe1 N1 1.977(4) .
Fe1 N2 1.999(4) .
Fe1 N4 2.001(4) .
Fe1 I1 2.5236(10) .
N1 C4 1.383(6) .
N1 C1 1.385(6) .
N2 C6 1.386(6) .
N2 C9 1.392(6) .
N3 C14 1.380(6) .
N3 C11 1.400(6) .
N4 C16 1.376(6) .
N4 C19 1.387(6) .
C1 C20 1.393(7) .
C1 C2 1.439(8) .
C2 C3 1.365(8) .
C2 C21 1.511(8) .
C3 C4 1.461(7) .
C3 C23 1.492(8) .
C4 C5 1.383(7) .
C5 C6 1.399(7) .
C5 C37 1.506(7) .
C6 C7 1.437(7) .
C7 C8 1.362(7) .
C7 C25 1.507(7) .
C8 C9 1.445(7) .
C8 C27 1.518(7) .
C9 C10 1.407(7) .
C10 C11 1.381(7) .
C10 C43 1.492(6) .
C11 C12 1.464(7) .
C12 C13 1.375(7) .
C12 C29 1.493(7) .
C13 C14 1.450(7) .
C13 C31 1.503(7) .
C14 C15 1.402(7) .
C15 C16 1.393(7) .
C15 C49 1.515(7) .
C16 C17 1.453(7) .
C17 C18 1.371(8) .
C17 C33 1.505(8) .
C18 C19 1.443(8) .
C18 C35 1.517(7) .
C19 C20 1.400(8) .
C20 C55 1.513(7) .
C21 C22 1.542(10) .
C21 H21A 0.9900 .
C21 H21B 0.9900 .
C22 H22A 0.9800 .
C22 H22B 0.9800 .
C22 H22C 0.9800 .
C23 C24 1.558(9) .
C23 H23A 0.9900 .
C23 H23B 0.9900 .
C24 H24A 0.9800 .
C24 H24B 0.9800 .
C24 H24C 0.9800 .
C25 C26 1.524(8) .
C25 H25A 0.9900 .
C25 H25B 0.9900 .
C26 H26A 0.9800 .
C26 H26B 0.9800 .
C26 H26C 0.9800 .
C27 C28 1.526(8) .
C27 H27A 0.9900 .
C27 H27B 0.9900 .
C28 H28A 0.9800 .
C28 H28B 0.9800 .
C28 H28C 0.9800 .
C29 C30 1.524(8) .
C29 H29A 0.9900 .
C29 H29B 0.9900 .
C30 H30A 0.9800 .
C30 H30B 0.9800 .
C30 H30C 0.9800 .
C31 C32 1.539(8) .
C31 H31A 0.9900 .
C31 H31B 0.9900 .
C32 H32A 0.9800 .
C32 H32B 0.9800 .
C32 H32C 0.9800 .
C33 C34 1.517(10) .
C33 H33A 0.9900 .
C33 H33B 0.9900 .
C34 H34A 0.9800 .
C34 H34B 0.9800 .
C34 H34C 0.9800 .
C35 C36 1.556(9) .
C35 H35A 0.9900 .
C35 H35B 0.9900 .
C36 H36A 0.9800 .
C36 H36B 0.9800 .
C36 H36C 0.9800 .
C37 C42 1.369(8) .
C37 C38 1.403(8) .
C38 C39 1.388(8) .
C38 H38A 0.9500 .
C39 C40 1.377(11) .
C39 C61 1.531(10) .
C40 C41 1.375(12) .
C40 H40A 0.9500 .
C41 C42 1.396(9) .
C41 C62 1.504(11) .
C42 H42A 0.9500 .
C43 C48 1.384(7) .
C43 C44 1.392(7) .
C44 C45 1.390(7) .
C44 H44A 0.9500 .
C45 C46 1.391(8) .
C45 C63 1.513(9) .
C46 C47 1.376(8) .
C46 H46A 0.9500 .
C47 C48 1.392(7) .
C47 C64 1.514(7) .
C48 H48A 0.9500 .
C49 C54 1.376(7) .
C49 C50 1.388(7) .
C50 C51 1.405(7) .
C50 H50A 0.9500 .
C51 C52 1.394(7) .
C51 C65 1.502(8) .
C52 C53 1.387(7) .
C52 H52A 0.9500 .
C53 C54 1.391(7) .
C53 C66 1.509(7) .
C54 H54A 0.9500 .
C55 C56 1.365(8) .
C55 C60 1.395(8) .
C56 C57 1.398(8) .
C56 H56A 0.9500 .
C57 C58 1.385(10) .
C57 C67 1.504(9) .
C58 C59 1.379(10) .
C58 H58A 0.9500 .
C59 C60 1.400(9) .
C59 C68 1.524(10) .
C60 H60A 0.9500 .
C61 H61A 0.9800 .
C61 H61B 0.9800 .
C61 H61C 0.9800 .
C62 H62A 0.9800 .
C62 H62B 0.9800 .
C62 H62C 0.9800 .
C63 H63A 0.9800 .
C63 H63B 0.9800 .
C63 H63C 0.9800 .
C64 H64A 0.9800 .
C64 H64B 0.9800 .
C64 H64C 0.9800 .
C65 H65A 0.9800 .
C65 H65B 0.9800 .
C65 H65C 0.9800 .
C66 H66A 0.9800 .
C66 H66B 0.9800 .
C66 H66C 0.9800 .
C67 H67A 0.9800 .
C67 H67B 0.9800 .
C67 H67C 0.9800 .
C68 H68A 0.9800 .
C68 H68B 0.9800 .
C68 H68C 0.9800 .
